data_1569775
loop_
_publ_author_name
'Guerrab, Walid'
'El Moutaouakil Ala Allah, Abderrazzak'
'Alsubari, Abdulsalam'
'Mague, Joel T.'
'Ramli, Youssef'

_publ_section_title
;
 3-(2-Bromo-eth-yl)-5,5-di-phenyl-imidazolidine-2,4-dione.
;
_journal_coeditor_code TK4088
_journal_issue 'Pt 1'
_journal_name_full IUCrData
_journal_page_first x230060
_journal_paper_doi 10.1107/S2414314623000603
_journal_volume 8
_journal_year 2023
_chemical_formula_iupac 'C17 H15 Br N2 O2'
_chemical_formula_moiety 'C17 H15 Br N2 O2'
_chemical_formula_sum 'C17 H15 Br N2 O2'
_chemical_formula_weight 359.22
_chemical_name_systematic
;
3-(2-Bromoethyl)-5,5-diphenylimidazolidine-2,4-dione
;
_space_group_crystal_system monoclinic
_space_group_IT_number 14
_space_group_name_Hall '-P 2yn'
_space_group_name_H-M_alt 'P 1 21/n 1'
_atom_sites_solution_hydrogens mixed
_atom_sites_solution_primary direct
_atom_sites_solution_secondary difmap
_audit_creation_method SHELXL-2018/1
_cell_angle_alpha 90
_cell_angle_beta 99.7240(10)
_cell_angle_gamma 90
_cell_formula_units_Z 4
_cell_length_a 13.7083(5)
_cell_length_b 8.6500(3)
_cell_length_c 14.1183(5)
_cell_measurement_reflns_used 9961
_cell_measurement_temperature 298(2)
_cell_measurement_theta_max 27.2722
_cell_measurement_theta_min 2.2714
_cell_volume 1650.05(10)
_computing_cell_refinement
;
SAINT (Bruker, 2016)
;
_computing_data_collection
;
APEX3 (Bruker, 2016)
;
_computing_data_reduction
;
SAINT (Bruker, 2016)
;
_computing_molecular_graphics
;
DIAMOND (Brandenburg & Putz, 2012)
;
_computing_publication_material
;
<i>SHELXL2018/1</i> (Sheldrick, 2015b)
;
_computing_structure_refinement
;
<i>SHELXL2018/1</i> (Sheldrick, 2015b)
;
_computing_structure_solution
;
<i>SHELXT2014/5</i> (Sheldrick, 2015a)
;
_diffrn_ambient_temperature 298(2)
_diffrn_detector_area_resol_mean 8.3333
_diffrn_measured_fraction_theta_full 0.998
_diffrn_measured_fraction_theta_max 0.994
_diffrn_measurement_device_type 'Bruker SMART APEX CCD'
_diffrn_measurement_method '\f and \w scans'
_diffrn_radiation_monochromator graphite
_diffrn_radiation_type MoK\a
_diffrn_radiation_wavelength 0.71073
_diffrn_reflns_av_R_equivalents 0.0278
_diffrn_reflns_av_unetI/netI 0.0169
_diffrn_reflns_limit_h_max 17
_diffrn_reflns_limit_h_min -18
_diffrn_reflns_limit_k_max 11
_diffrn_reflns_limit_k_min -11
_diffrn_reflns_limit_l_max 19
_diffrn_reflns_limit_l_min -19
_diffrn_reflns_number 30580
_diffrn_reflns_theta_full 28.500
_diffrn_reflns_theta_max 28.829
_diffrn_reflns_theta_min 1.915
_diffrn_source 'fine-focus sealed tube'
_exptl_absorpt_coefficient_mu 2.499
_exptl_absorpt_correction_T_max 0.58
_exptl_absorpt_correction_T_min 0.46
_exptl_absorpt_correction_type multi-scan
_exptl_absorpt_process_details
;
(<i>SADABS</i>; Krause <i>et al.</i>, 2015)
;
_exptl_crystal_colour colourless
_exptl_crystal_density_diffrn 1.446
_exptl_crystal_density_method 'not measured'
_exptl_crystal_description block
_exptl_crystal_F_000 728
_exptl_crystal_size_max 0.418
_exptl_crystal_size_mid 0.316
_exptl_crystal_size_min 0.246
_refine_diff_density_max 0.823
_refine_diff_density_min -0.666
_refine_ls_extinction_method none
_refine_ls_goodness_of_fit_ref 1.056
_refine_ls_hydrogen_treatment constr
_refine_ls_matrix_type full
_refine_ls_number_parameters 199
_refine_ls_number_reflns 4284
_refine_ls_number_restraints 0
_refine_ls_restrained_S_all 1.056
_refine_ls_R_factor_all 0.0715
_refine_ls_R_factor_gt 0.0516
_refine_ls_shift/su_max 0.001
_refine_ls_shift/su_mean 0.000
_refine_ls_structure_factor_coef Fsqd
_refine_ls_weighting_details 'w=1/[\s^2^(Fo^2^)+(0.0893P)^2^+0.7858P] where P=(Fo^2^+2Fc^2^)/3'
_refine_ls_weighting_scheme calc
_refine_ls_wR_factor_gt 0.1555
_refine_ls_wR_factor_ref 0.1703
_reflns_number_gt 3056
_reflns_number_total 4284
_reflns_threshold_expression 'I > 2\s(I)'
_cod_data_source_file tk4088.cif
_cod_data_source_block I
_cod_original_sg_symbol_H-M 'P 21/n'
_cod_database_code 1569775
_shelx_space_group_comment
;
The symmetry employed for this shelxl refinement is uniquely defined
by the following loop, which should always be used as a source of
symmetry information in preference to the above space-group names.
They are only intended as comments.
;
_shelx_estimated_absorpt_t_min 0.421
_shelx_estimated_absorpt_t_max 0.578

loop_
_space_group_symop_operation_xyz
'x, y, z'
'-x+1/2, y+1/2, -z+1/2'
'-x, -y, -z'
'x-1/2, -y-1/2, z-1/2'

loop_
_atom_site_type_symbol
_atom_site_label
_atom_site_fract_x
_atom_site_fract_y
_atom_site_fract_z
_atom_site_U_iso_or_equiv
_atom_site_adp_type
_atom_site_calc_flag
_atom_site_occupancy
_atom_site_disorder_assembly
_atom_site_disorder_group
Br Br1 0.42103(4) 0.22083(6) 0.82606(3) 0.0970(2) Uani d 1 . .
O O1 0.18452(12) 0.1239(2) 0.63926(13) 0.0510(4) Uani d 1 . .
O O2 0.48438(13) -0.0886(2) 0.61836(13) 0.0529(4) Uani d 1 . .
N N1 0.33335(14) -0.0021(2) 0.65056(13) 0.0403(4) Uani d 1 . .
N N2 0.37878(14) 0.0634(2) 0.51316(14) 0.0424(4) Uani d 1 . .
H H2 0.417288 0.072482 0.468641 0.051 Uiso d 1 . .
C C1 0.28014(15) 0.1311(3) 0.50632(15) 0.0361(4) Uani d 1 . .
C C2 0.25666(15) 0.0868(3) 0.60614(15) 0.0374(4) Uani d 1 . .
C C3 0.40774(16) -0.0157(3) 0.59400(16) 0.0395(5) Uani d 1 . .
C C4 0.3411(2) -0.0664(3) 0.74680(19) 0.0549(6) Uani d 1 . .
H H4A 0.349683 -0.177478 0.743311 0.066 Uiso calc 1 . .
H H4B 0.279528 -0.047609 0.770075 0.066 Uiso calc 1 . .
C C5 0.4249(3) -0.0010(5) 0.8179(2) 0.0752(9) Uani d 1 . .
H H5A 0.487132 -0.031874 0.799497 0.090 Uiso calc 1 . .
H H5B 0.422518 -0.044378 0.880776 0.090 Uiso calc 1 . .
C C6 0.20839(17) 0.0547(3) 0.42505(16) 0.0412(5) Uani d 1 . .
C C7 0.12239(18) -0.0173(3) 0.4386(2) 0.0513(6) Uani d 1 . .
H H7 0.104522 -0.017699 0.499314 0.062 Uiso calc 1 . .
C C8 0.0619(2) -0.0895(4) 0.3625(3) 0.0659(8) Uani d 1 . .
H H8 0.003723 -0.137210 0.372572 0.079 Uiso calc 1 . .
C C9 0.0871(3) -0.0910(4) 0.2741(3) 0.0803(10) Uani d 1 . .
H H9 0.046718 -0.140238 0.223419 0.096 Uiso calc 1 . .
C C10 0.1722(4) -0.0197(6) 0.2595(3) 0.1016(15) Uani d 1 . .
H H10 0.189448 -0.020397 0.198523 0.122 Uiso calc 1 . .
C C11 0.2333(3) 0.0538(5) 0.3343(2) 0.0772(10) Uani d 1 . .
H H11 0.290963 0.102283 0.323391 0.093 Uiso calc 1 . .
C C12 0.28154(17) 0.3076(3) 0.49925(17) 0.0406(5) Uani d 1 . .
C C13 0.3654(2) 0.3905(3) 0.5354(3) 0.0680(8) Uani d 1 . .
H H13 0.422881 0.338705 0.562487 0.082 Uiso calc 1 . .
C C14 0.3647(3) 0.5504(4) 0.5316(3) 0.0851(11) Uani d 1 . .
H H14 0.421780 0.605165 0.556105 0.102 Uiso calc 1 . .
C C15 0.2814(3) 0.6282(4) 0.4925(3) 0.0778(10) Uani d 1 . .
H H15 0.281492 0.735614 0.489416 0.093 Uiso calc 1 . .
C C16 0.1985(3) 0.5476(4) 0.4581(3) 0.0750(9) Uani d 1 . .
H H16 0.141001 0.600601 0.432518 0.090 Uiso calc 1 . .
C C17 0.1975(2) 0.3870(3) 0.4603(2) 0.0598(7) Uani d 1 . .
H H17 0.140013 0.333439 0.435486 0.072 Uiso calc 1 . .

loop_
_atom_site_aniso_label
_atom_site_aniso_U_11
_atom_site_aniso_U_22
_atom_site_aniso_U_33
_atom_site_aniso_U_12
_atom_site_aniso_U_13
_atom_site_aniso_U_23
Br1 0.1041(4) 0.0862(3) 0.0912(3) -0.0175(2) -0.0107(2) -0.0181(2)
O1 0.0413(9) 0.0627(11) 0.0519(9) 0.0039(8) 0.0162(7) -0.0076(8)
O2 0.0477(9) 0.0542(10) 0.0584(10) 0.0179(8) 0.0137(8) 0.0165(8)
N1 0.0412(9) 0.0405(10) 0.0407(9) 0.0009(7) 0.0112(7) 0.0045(8)
N2 0.0378(9) 0.0478(11) 0.0440(10) 0.0112(8) 0.0138(7) 0.0076(8)
C1 0.0328(9) 0.0361(10) 0.0399(10) 0.0045(8) 0.0074(8) -0.0002(8)
C2 0.0359(10) 0.0365(11) 0.0402(10) -0.0016(8) 0.0076(8) -0.0051(8)
C3 0.0393(11) 0.0347(11) 0.0458(11) 0.0024(8) 0.0108(9) 0.0030(9)
C4 0.0610(15) 0.0567(15) 0.0492(13) -0.0017(12) 0.0155(11) 0.0142(12)
C5 0.080(2) 0.088(3) 0.0543(16) 0.0110(17) 0.0019(15) 0.0095(16)
C6 0.0456(11) 0.0348(11) 0.0421(11) 0.0037(9) 0.0038(9) -0.0017(9)
C7 0.0402(11) 0.0536(14) 0.0587(14) 0.0015(10) 0.0038(10) -0.0107(12)
C8 0.0479(14) 0.0576(17) 0.086(2) -0.0004(12) -0.0069(13) -0.0180(15)
C9 0.089(2) 0.072(2) 0.069(2) -0.0047(18) -0.0169(17) -0.0243(17)
C10 0.127(3) 0.131(4) 0.0463(17) -0.038(3) 0.0114(19) -0.022(2)
C11 0.095(2) 0.092(2) 0.0469(15) -0.032(2) 0.0203(15) -0.0127(16)
C12 0.0421(11) 0.0354(11) 0.0438(11) 0.0011(8) 0.0055(9) -0.0012(9)
C13 0.0529(15) 0.0466(15) 0.095(2) -0.0047(12) -0.0158(14) 0.0038(14)
C14 0.077(2) 0.0505(17) 0.117(3) -0.0192(16) -0.015(2) -0.0067(18)
C15 0.094(2) 0.0365(14) 0.100(3) -0.0010(15) 0.007(2) -0.0063(15)
C16 0.0706(19) 0.0417(15) 0.107(3) 0.0166(14) -0.0011(18) 0.0032(16)
C17 0.0461(13) 0.0425(13) 0.085(2) 0.0069(10) -0.0042(13) -0.0032(13)

loop_
_atom_type_symbol
_atom_type_description
_atom_type_scat_dispersion_real
_atom_type_scat_dispersion_imag
_atom_type_scat_source
C C 0.0033 0.0016 'International Tables Vol C Tables 4.2.6.8 and 6.1.1.4'
H H 0.0000 0.0000 'International Tables Vol C Tables 4.2.6.8 and 6.1.1.4'
Br Br -0.2901 2.4595 'International Tables Vol C Tables 4.2.6.8 and 6.1.1.4'
N N 0.0061 0.0033 'International Tables Vol C Tables 4.2.6.8 and 6.1.1.4'
O O 0.0106 0.0060 'International Tables Vol C Tables 4.2.6.8 and 6.1.1.4'

loop_
_geom_angle_atom_site_label_1
_geom_angle_atom_site_label_2
_geom_angle_atom_site_label_3
_geom_angle_site_symmetry_1
_geom_angle_site_symmetry_3
_geom_angle
_geom_angle_publ_flag
C2 N1 C3 . . 111.28(18) ?
C2 N1 C4 . . 125.0(2) ?
C3 N1 C4 . . 123.6(2) ?
C3 N2 C1 . . 113.63(18) ?
C3 N2 H2 . . 121.6 ?
C1 N2 H2 . . 124.8 ?
N2 C1 C6 . . 110.32(18) ?
N2 C1 C12 . . 112.45(18) ?
C6 C1 C12 . . 113.30(17) ?
N2 C1 C2 . . 99.99(16) ?
C6 C1 C2 . . 111.75(18) ?
C12 C1 C2 . . 108.26(17) ?
O1 C2 N1 . . 126.1(2) ?
O1 C2 C1 . . 126.7(2) ?
N1 C2 C1 . . 107.18(17) ?
O2 C3 N2 . . 128.5(2) ?
O2 C3 N1 . . 123.8(2) ?
N2 C3 N1 . . 107.71(18) ?
N1 C4 C5 . . 114.0(2) ?
N1 C4 H4A . . 108.8 ?
C5 C4 H4A . . 108.8 ?
N1 C4 H4B . . 108.8 ?
C5 C4 H4B . . 108.8 ?
H4A C4 H4B . . 107.7 ?
C4 C5 Br1 . . 113.0(2) ?
C4 C5 H5A . . 109.0 ?
Br1 C5 H5A . . 109.0 ?
C4 C5 H5B . . 109.0 ?
Br1 C5 H5B . . 109.0 ?
H5A C5 H5B . . 107.8 ?
C7 C6 C11 . . 118.6(2) ?
C7 C6 C1 . . 123.3(2) ?
C11 C6 C1 . . 118.0(2) ?
C6 C7 C8 . . 120.6(3) ?
C6 C7 H7 . . 119.7 ?
C8 C7 H7 . . 119.7 ?
C9 C8 C7 . . 120.5(3) ?
C9 C8 H8 . . 119.8 ?
C7 C8 H8 . . 119.8 ?
C8 C9 C10 . . 119.5(3) ?
C8 C9 H9 . . 120.2 ?
C10 C9 H9 . . 120.2 ?
C9 C10 C11 . . 120.9(3) ?
C9 C10 H10 . . 119.5 ?
C11 C10 H10 . . 119.5 ?
C6 C11 C10 . . 119.8(3) ?
C6 C11 H11 . . 120.1 ?
C10 C11 H11 . . 120.1 ?
C17 C12 C13 . . 118.6(2) ?
C17 C12 C1 . . 120.4(2) ?
C13 C12 C1 . . 120.9(2) ?
C12 C13 C14 . . 120.4(3) ?
C12 C13 H13 . . 119.8 ?
C14 C13 H13 . . 119.8 ?
C15 C14 C13 . . 120.7(3) ?
C15 C14 H14 . . 119.6 ?
C13 C14 H14 . . 119.6 ?
C16 C15 C14 . . 119.2(3) ?
C16 C15 H15 . . 120.4 ?
C14 C15 H15 . . 120.4 ?
C15 C16 C17 . . 121.2(3) ?
C15 C16 H16 . . 119.4 ?
C17 C16 H16 . . 119.4 ?
C12 C17 C16 . . 119.9(3) ?
C12 C17 H17 . . 120.1 ?
C16 C17 H17 . . 120.1 ?

loop_
_geom_bond_atom_site_label_1
_geom_bond_atom_site_label_2
_geom_bond_site_symmetry_2
_geom_bond_distance
_geom_bond_publ_flag
Br1 C5 . 1.923(4) ?
O1 C2 . 1.207(3) ?
O2 C3 . 1.223(3) ?
N1 C2 . 1.366(3) ?
N1 C3 . 1.402(3) ?
N1 C4 . 1.455(3) ?
N2 C3 . 1.333(3) ?
N2 C1 . 1.461(3) ?
N2 H2 . 0.8899 ?
C1 C6 . 1.529(3) ?
C1 C12 . 1.530(3) ?
C1 C2 . 1.546(3) ?
C4 C5 . 1.502(5) ?
C4 H4A . 0.9700 ?
C4 H4B . 0.9700 ?
C5 H5A . 0.9700 ?
C5 H5B . 0.9700 ?
C6 C7 . 1.375(4) ?
C6 C11 . 1.381(4) ?
C7 C8 . 1.390(4) ?
C7 H7 . 0.9300 ?
C8 C9 . 1.351(5) ?
C8 H8 . 0.9300 ?
C9 C10 . 1.366(6) ?
C9 H9 . 0.9300 ?
C10 C11 . 1.386(5) ?
C10 H10 . 0.9300 ?
C11 H11 . 0.9300 ?
C12 C17 . 1.374(3) ?
C12 C13 . 1.378(4) ?
C13 C14 . 1.384(5) ?
C13 H13 . 0.9300 ?
C14 C15 . 1.360(5) ?
C14 H14 . 0.9300 ?
C15 C16 . 1.352(5) ?
C15 H15 . 0.9300 ?
C16 C17 . 1.389(4) ?
C16 H16 . 0.9300 ?
C17 H17 . 0.9300 ?

loop_
_geom_hbond_atom_site_label_D
_geom_hbond_atom_site_label_H
_geom_hbond_atom_site_label_A
_geom_hbond_site_symmetry_A
_geom_hbond_distance_DH
_geom_hbond_distance_HA
_geom_hbond_distance_DA
_geom_hbond_angle_DHA
_geom_hbond_publ_flag
N2 H2 O2 3_656 0.89 1.98 2.862(3) 174 yes
C4 H4A O1 2_546 0.97 2.49 3.175(3) 128 yes
C8 H8 O1 3_556 0.93 2.56 3.387(3) 148 yes
C10 H10 Cg3 2_545 0.93 2.85 3.771(5) 173 yes

loop_
_geom_torsion_atom_site_label_1
_geom_torsion_atom_site_label_2
_geom_torsion_atom_site_label_3
_geom_torsion_atom_site_label_4
_geom_torsion_site_symmetry_1
_geom_torsion_site_symmetry_2
_geom_torsion_site_symmetry_3
_geom_torsion_site_symmetry_4
_geom_torsion
_geom_torsion_publ_flag
C3 N2 C1 C6 . . . . -113.5(2) ?
C3 N2 C1 C12 . . . . 119.0(2) ?
C3 N2 C1 C2 . . . . 4.3(2) ?
C3 N1 C2 O1 . . . . -176.7(2) ?
C4 N1 C2 O1 . . . . -0.6(4) ?
C3 N1 C2 C1 . . . . 3.1(2) ?
C4 N1 C2 C1 . . . . 179.1(2) ?
N2 C1 C2 O1 . . . . 175.5(2) ?
C6 C1 C2 O1 . . . . -67.8(3) ?
C12 C1 C2 O1 . . . . 57.7(3) ?
N2 C1 C2 N1 . . . . -4.3(2) ?
C6 C1 C2 N1 . . . . 112.5(2) ?
C12 C1 C2 N1 . . . . -122.08(19) ?
C1 N2 C3 O2 . . . . 177.4(2) ?
C1 N2 C3 N1 . . . . -2.8(3) ?
C2 N1 C3 O2 . . . . 179.4(2) ?
C4 N1 C3 O2 . . . . 3.3(4) ?
C2 N1 C3 N2 . . . . -0.4(3) ?
C4 N1 C3 N2 . . . . -176.5(2) ?
C2 N1 C4 C5 . . . . -113.9(3) ?
C3 N1 C4 C5 . . . . 61.7(4) ?
N1 C4 C5 Br1 . . . . 55.0(3) ?
N2 C1 C6 C7 . . . . 122.8(2) ?
C12 C1 C6 C7 . . . . -110.1(3) ?
C2 C1 C6 C7 . . . . 12.5(3) ?
N2 C1 C6 C11 . . . . -54.9(3) ?
C12 C1 C6 C11 . . . . 72.1(3) ?
C2 C1 C6 C11 . . . . -165.2(3) ?
C11 C6 C7 C8 . . . . 0.0(4) ?
C1 C6 C7 C8 . . . . -177.7(2) ?
C6 C7 C8 C9 . . . . 0.4(5) ?
C7 C8 C9 C10 . . . . -0.6(6) ?
C8 C9 C10 C11 . . . . 0.2(7) ?
C7 C6 C11 C10 . . . . -0.4(6) ?
C1 C6 C11 C10 . . . . 177.4(4) ?
C9 C10 C11 C6 . . . . 0.3(7) ?
N2 C1 C12 C17 . . . . 157.7(2) ?
C6 C1 C12 C17 . . . . 31.7(3) ?
C2 C1 C12 C17 . . . . -92.8(3) ?
N2 C1 C12 C13 . . . . -25.2(3) ?
C6 C1 C12 C13 . . . . -151.1(3) ?
C2 C1 C12 C13 . . . . 84.3(3) ?
C17 C12 C13 C14 . . . . -0.5(5) ?
C1 C12 C13 C14 . . . . -177.7(3) ?
C12 C13 C14 C15 . . . . 0.1(7) ?
C13 C14 C15 C16 . . . . 0.8(7) ?
C14 C15 C16 C17 . . . . -1.3(7) ?
C13 C12 C17 C16 . . . . 0.0(5) ?
C1 C12 C17 C16 . . . . 177.2(3) ?
C15 C16 C17 C12 . . . . 0.9(6) ?
